data_4104244
loop_
_publ_author_name
'Kelly E. Krahulic'
'Heikki M. Tuononen'
'Masood Parvez'
'Roland Roesler'

_publ_section_title
;
 Isolation of Free Phenylide-like Carbanions with N-Heterocyclic Carbene
 Frameworks
;
_journal_name_full 'Journal of the American Chemical Society'
_journal_page_first 5858
_journal_page_last 5865
_journal_paper_doi 10.1021/ja9001234
_journal_volume 131
_journal_year 2009
_chemical_formula_moiety 'C58 H98 B2 K N4 O8'
_chemical_formula_sum 'C58 H98 B2 K N4 O8'
_chemical_formula_weight 1040.12
_chemical_name_systematic
;
 ?
;
_space_group_IT_number 62
_symmetry_cell_setting orthorhombic
_symmetry_space_group_name_Hall '-P 2ac 2n'
_symmetry_space_group_name_H-M 'P n m a'
_atom_sites_solution_hydrogens geom
_atom_sites_solution_primary direct
_atom_sites_solution_secondary difmap
_audit_creation_method SHELXL-97
_cell_angle_alpha 90.00
_cell_angle_beta 90.00
_cell_angle_gamma 90.00
_cell_formula_units_Z 4
_cell_length_a 26.323(4)
_cell_length_b 15.078(4)
_cell_length_c 15.509(6)
_cell_measurement_reflns_used 5806
_cell_measurement_temperature 173(2)
_cell_measurement_theta_max 25.38
_cell_measurement_theta_min 3.38
_cell_volume 6155(3)
_computing_cell_refinement 'HKL Scalepack (Otwinowski & Minor 1997)'
_computing_data_collection 'Collect (Nonius BV, 1997-2000)'
_computing_data_reduction DENZO-SMN
_computing_structure_refinement 'SHELXL-97 (Sheldrick, 1997)'
_computing_structure_solution 'SHELXS-97 (Sheldrick, 1990)'
_diffrn_ambient_temperature 173(2)
_diffrn_measured_fraction_theta_full 0.987
_diffrn_measured_fraction_theta_max 0.987
_diffrn_measurement_device_type 'KappaCCD (Nonius, FR540C)'
_diffrn_measurement_method 'phi\omega scans'
_diffrn_radiation_monochromator 'horizonally mounted graphite crystal'
_diffrn_radiation_source 'Enraf Nonius FR590D, fine-focus sealed tube'
_diffrn_radiation_type MoK\a
_diffrn_radiation_wavelength 0.71073
_diffrn_reflns_av_R_equivalents 0.0300
_diffrn_reflns_av_sigmaI/netI 0.0395
_diffrn_reflns_limit_h_max 30
_diffrn_reflns_limit_h_min -31
_diffrn_reflns_limit_k_max 18
_diffrn_reflns_limit_k_min -18
_diffrn_reflns_limit_l_max 18
_diffrn_reflns_limit_l_min -18
_diffrn_reflns_number 10742
_diffrn_reflns_theta_full 25.38
_diffrn_reflns_theta_max 25.38
_diffrn_reflns_theta_min 3.38
_diffrn_standards_number 0
_exptl_absorpt_coefficient_mu 0.138
_exptl_absorpt_correction_T_max 0.9836
_exptl_absorpt_correction_T_min 0.9742
_exptl_absorpt_correction_type multi-scan
_exptl_crystal_colour colorless
_exptl_crystal_density_diffrn 1.122
_exptl_crystal_density_method 'not measured'
_exptl_crystal_F_000 2268
_exptl_crystal_size_max 0.19
_exptl_crystal_size_mid 0.16
_exptl_crystal_size_min 0.12
_refine_diff_density_max 0.391
_refine_diff_density_min -0.392
_refine_diff_density_rms 0.046
_refine_ls_extinction_coef 0.0104(12)
_refine_ls_extinction_expression Fc^*^=kFc[1+0.001xFc^2^\l^3^/sin(2\q)]^-1/4^
_refine_ls_extinction_method SHELXL
_refine_ls_goodness_of_fit_ref 1.068
_refine_ls_hydrogen_treatment constr
_refine_ls_matrix_type full
_refine_ls_number_parameters 359
_refine_ls_number_reflns 5806
_refine_ls_number_restraints 0
_refine_ls_restrained_S_all 1.068
_refine_ls_R_factor_all 0.1051
_refine_ls_R_factor_gt 0.0750
_refine_ls_shift/su_max 0.000
_refine_ls_shift/su_mean 0.000
_refine_ls_structure_factor_coef Fsqd
_refine_ls_weighting_details 'calc w=1/[\s^2^(Fo^2^)+(0.0800P)^2^+5.6000P] where P=(Fo^2^+2Fc^2^)/3'
_refine_ls_weighting_scheme calc
_refine_ls_wR_factor_gt 0.1870
_refine_ls_wR_factor_ref 0.2073
_reflns_number_gt 4093
_reflns_number_total 5806
_reflns_threshold_expression >2sigma(I)
_cod_data_source_file ja9001234_si_005.cif
_cod_data_source_block 4c
_cod_database_code 4104244

loop_
_symmetry_equiv_pos_as_xyz
'x, y, z'
'-x+1/2, -y, z+1/2'
'x+1/2, -y+1/2, -z+1/2'
'-x, y+1/2, -z'
'-x, -y, -z'
'x-1/2, y, -z-1/2'
'-x-1/2, y-1/2, z-1/2'
'x, -y-1/2, z'

loop_
_atom_site_label
_atom_site_type_symbol
_atom_site_fract_x
_atom_site_fract_y
_atom_site_fract_z
_atom_site_U_iso_or_equiv
_atom_site_adp_type
_atom_site_occupancy
_atom_site_symmetry_multiplicity
_atom_site_calc_flag
_atom_site_refinement_flags
K1 K 0.08770(3) 0.2500 0.65818(6) 0.0538(3) Uani 1 2 d S
O1 O 0.19043(13) 0.2500 0.6663(2) 0.0966(14) Uani 1 2 d S
O2 O -0.01770(14) 0.2500 0.6667(3) 0.0963(14) Uani 1 2 d S
O3 O 0.09854(12) 0.2500 0.8346(2) 0.0760(11) Uani 1 2 d S
O4 O 0.08233(8) 0.08741(17) 0.74764(17) 0.0736(7) Uani 1 1 d .
O5 O 0.09467(9) 0.0910(2) 0.56658(19) 0.0840(8) Uani 1 1 d .
O6 O 0.07985(14) 0.2500 0.4767(2) 0.0861(12) Uani 1 2 d S
N1 N 0.20534(9) 0.07702(18) 0.25312(16) 0.0576(7) Uani 1 1 d .
N2 N 0.15661(8) 0.17393(16) 0.14740(13) 0.0411(5) Uani 1 1 d .
C1 C 0.14067(13) 0.2500 0.1085(2) 0.0413(9) Uani 1 2 d S
H1 H 0.1201 0.2500 0.0582 0.050 Uiso 1 2 calc SR
C2 C 0.20692(14) 0.2500 0.2663(2) 0.0472(10) Uani 1 2 d S
C3 C 0.23120(18) 0.2500 0.3557(3) 0.0657(13) Uani 1 2 d S
H3A H 0.2678 0.2609 0.3502 0.098 Uiso 0.50 1 calc PR
H3B H 0.2256 0.1923 0.3832 0.098 Uiso 0.50 1 calc PR
H3C H 0.2158 0.2968 0.3909 0.098 Uiso 0.50 1 calc PR
C4 C 0.25642(12) 0.0626(3) 0.2841(2) 0.0704(10) Uani 1 1 d .
H4A H 0.2765 0.1145 0.2730 0.084 Uiso 1 1 d R
H4B H 0.2707 0.0128 0.2541 0.084 Uiso 1 1 d R
H4C H 0.2561 0.0507 0.3449 0.084 Uiso 1 1 d R
C5 C 0.17297(14) 0.0009(3) 0.2679(2) 0.0776(11) Uani 1 1 d .
H5A H 0.1395 0.0141 0.2471 0.093 Uiso 1 1 d R
H5B H 0.1715 -0.0119 0.3285 0.093 Uiso 1 1 d R
H5C H 0.1861 -0.0498 0.2377 0.093 Uiso 1 1 d R
C6 C 0.14220(10) 0.09431(19) 0.10113(17) 0.0434(7) Uani 1 1 d .
C7 C 0.17942(10) 0.0474(2) 0.05460(17) 0.0483(7) Uani 1 1 d .
C8 C 0.16586(13) -0.0324(2) 0.01644(19) 0.0586(8) Uani 1 1 d .
H8 H 0.1905 -0.0657 -0.0156 0.070 Uiso 1 1 d R
C9 C 0.11719(13) -0.0655(2) 0.0228(2) 0.0641(9) Uani 1 1 d .
H9 H 0.1082 -0.1215 -0.0024 0.077 Uiso 1 1 d R
C10 C 0.08102(12) -0.0182(2) 0.0665(2) 0.0596(8) Uani 1 1 d .
H10 H 0.0471 -0.0412 0.0706 0.072 Uiso 1 1 d R
C11 C 0.09211(10) 0.0622(2) 0.10611(18) 0.0509(7) Uani 1 1 d .
C12 C 0.23226(10) 0.0855(2) 0.04156(19) 0.0529(8) Uani 1 1 d .
H12 H 0.2379 0.1309 0.0838 0.064 Uiso 1 1 d R
C13 C 0.23446(12) 0.1302(2) -0.0468(2) 0.0596(8) Uani 1 1 d .
H13A H 0.2672 0.1565 -0.0561 0.072 Uiso 1 1 d R
H13B H 0.2087 0.1750 -0.0519 0.072 Uiso 1 1 d R
H13C H 0.2287 0.0848 -0.0890 0.072 Uiso 1 1 d R
C14 C 0.27478(13) 0.0169(3) 0.0492(3) 0.0772(11) Uani 1 1 d .
H14A H 0.3074 0.0443 0.0420 0.093 Uiso 1 1 d R
H14B H 0.2699 -0.0269 0.0051 0.093 Uiso 1 1 d R
H14C H 0.2731 -0.0109 0.1048 0.093 Uiso 1 1 d R
C15 C 0.05045(11) 0.1123(2) 0.1537(2) 0.0558(8) Uani 1 1 d .
H15 H 0.0635 0.1683 0.1731 0.067 Uiso 1 1 d R
C16 C 0.0311(2) 0.0636(4) 0.2324(3) 0.1177(19) Uani 1 1 d .
H16A H 0.0059 0.0989 0.2611 0.141 Uiso 1 1 d R
H16B H 0.0581 0.0501 0.2720 0.141 Uiso 1 1 d R
H16C H 0.0159 0.0095 0.2124 0.141 Uiso 1 1 d R
C17 C 0.00675(17) 0.1330(5) 0.0964(3) 0.161(3) Uani 1 1 d .
H17A H -0.0196 0.1657 0.1253 0.194 Uiso 1 1 d R
H17B H -0.0041 0.0729 0.0879 0.194 Uiso 1 1 d R
H17C H 0.0137 0.1599 0.0416 0.194 Uiso 1 1 d R
C18 C 0.2233(3) 0.2500 0.5947(4) 0.107(2) Uani 1 2 d S
H18 H 0.2167 0.1980 0.5608 0.129 Uiso 1 1 d R
C19 C 0.2765(3) 0.2500 0.6346(6) 0.125(3) Uani 1 2 d S
H19 H 0.2941 0.1980 0.6149 0.150 Uiso 1 1 d R
C20 C 0.2685(2) 0.2500 0.7289(5) 0.109(2) Uani 1 2 d S
H20 H 0.2842 0.1980 0.7528 0.131 Uiso 1 1 d R
C21 C 0.2183(2) 0.2500 0.7374(4) 0.150(4) Uani 1 2 d S
H21A H 0.2088 0.1972 0.7717 0.180 Uiso 0.50 1 calc PR
H21B H 0.2088 0.3028 0.7717 0.180 Uiso 0.50 1 calc PR
C22 C -0.04221(16) 0.1743(3) 0.6987(4) 0.1124(18) Uani 1 1 d .
H22A H -0.0529 0.1384 0.6509 0.135 Uiso 1 1 d R
H22B H -0.0175 0.1424 0.7320 0.135 Uiso 1 1 d R
C23 C -0.0819(2) 0.2049(4) 0.7568(6) 0.192(4) Uani 1 1 d .
H23A H -0.1118 0.1797 0.7313 0.230 Uiso 1 1 d R
H23B H -0.0767 0.1797 0.8130 0.230 Uiso 1 1 d R
C24 C 0.08395(15) 0.1709(4) 0.8782(2) 0.1000(17) Uani 1 1 d .
H24A H 0.0991 0.1696 0.9346 0.120 Uiso 1 1 d R
H24B H 0.0477 0.1668 0.8835 0.120 Uiso 1 1 d R
C25 C 0.10494(16) 0.0930(4) 0.8309(3) 0.0989(16) Uani 1 1 d .
H25A H 0.0953 0.0405 0.8619 0.119 Uiso 1 1 d R
H25B H 0.1413 0.0954 0.8263 0.119 Uiso 1 1 d R
C26 C 0.10167(15) 0.0150(3) 0.6975(4) 0.1012(16) Uani 1 1 d .
H26A H 0.1381 0.0183 0.6958 0.121 Uiso 1 1 d R
H26B H 0.0916 -0.0398 0.7239 0.121 Uiso 1 1 d R
C27 C 0.07800(16) 0.0154(3) 0.6117(4) 0.0968(15) Uani 1 1 d .
H27A H 0.0416 0.0170 0.6150 0.116 Uiso 1 1 d R
H27B H 0.0884 -0.0369 0.5811 0.116 Uiso 1 1 d R
C28 C 0.0762(2) 0.0945(4) 0.4797(3) 0.1143(19) Uani 1 1 d .
H28A H 0.0888 0.0449 0.4475 0.137 Uiso 1 1 d R
H28B H 0.0397 0.0949 0.4776 0.137 Uiso 1 1 d R
C29 C 0.0994(2) 0.1722(5) 0.4368(3) 0.125(2) Uani 1 1 d .
H29A H 0.0901 0.1721 0.3769 0.149 Uiso 1 1 d R
H29B H 0.1358 0.1716 0.4418 0.149 Uiso 1 1 d R
C30 C 0.3871(2) 0.2500 0.2067(5) 0.0810(17) Uani 1 2 d S
C31 C 0.4353(2) 0.2500 0.1750(5) 0.0811(17) Uani 1 2 d S
H31 H 0.4645 0.2500 0.2120 0.097 Uiso 1 2 d SR
C32 C 0.4436(3) 0.2500 0.0900(7) 0.114(2) Uani 1 2 d S
H32 H 0.4772 0.2500 0.0676 0.137 Uiso 1 2 calc SR
C33 C 0.3994(6) 0.2500 0.0322(6) 0.148(4) Uani 1 2 d S
H33 H 0.4023 0.2500 -0.0295 0.178 Uiso 1 2 d SR
C34 C 0.3521(4) 0.2500 0.0756(7) 0.125(3) Uani 1 2 d S
H34 H 0.3224 0.2500 0.0397 0.150 Uiso 1 2 d SR
C35 C 0.3464(3) 0.2500 0.1574(6) 0.101(2) Uani 1 2 d S
H35 H 0.3123 0.2500 0.1795 0.122 Uiso 1 2 d SR
C36 C 0.3783(3) 0.2500 0.3033(6) 0.130(3) Uani 1 2 d S
H36A H 0.3425 0.2500 0.3151 0.155 Uiso 1 2 d SR
H36B H 0.3935 0.1980 0.3280 0.155 Uiso 1 1 d R
B1 B 0.19015(11) 0.1664(2) 0.22550(19) 0.0446(8) Uani 1 1 d .

loop_
_atom_site_aniso_label
_atom_site_aniso_U_11
_atom_site_aniso_U_22
_atom_site_aniso_U_33
_atom_site_aniso_U_23
_atom_site_aniso_U_13
_atom_site_aniso_U_12
K1 0.0486(5) 0.0714(7) 0.0415(5) 0.000 0.0005(4) 0.000
O1 0.0535(19) 0.184(5) 0.052(2) 0.000 -0.0059(16) 0.000
O2 0.057(2) 0.082(3) 0.150(4) 0.000 0.020(2) 0.000
O3 0.0553(18) 0.133(3) 0.0393(17) 0.000 0.0042(14) 0.000
O4 0.0475(12) 0.0830(17) 0.0903(18) 0.0268(15) -0.0069(11) 0.0036(12)
O5 0.0635(15) 0.095(2) 0.094(2) -0.0267(17) 0.0077(13) -0.0029(14)
O6 0.073(2) 0.135(4) 0.050(2) 0.000 0.0000(17) 0.000
N1 0.0516(14) 0.0673(17) 0.0538(15) 0.0147(14) -0.0133(11) -0.0035(12)
N2 0.0362(11) 0.0543(14) 0.0327(11) 0.0019(11) -0.0028(9) -0.0010(10)
C1 0.0332(18) 0.061(3) 0.0297(18) 0.000 -0.0035(15) 0.000
C2 0.040(2) 0.072(3) 0.0292(19) 0.000 -0.0060(16) 0.000
C3 0.059(3) 0.102(4) 0.035(2) 0.000 -0.0106(19) 0.000
C4 0.0618(19) 0.081(2) 0.068(2) 0.023(2) -0.0211(16) 0.0037(18)
C5 0.080(2) 0.084(3) 0.069(2) 0.028(2) -0.0156(19) -0.019(2)
C6 0.0436(14) 0.0525(17) 0.0342(13) 0.0034(13) -0.0057(11) -0.0026(12)
C7 0.0511(15) 0.0581(18) 0.0356(14) 0.0006(14) -0.0026(12) -0.0014(14)
C8 0.070(2) 0.062(2) 0.0434(17) -0.0054(15) 0.0003(14) -0.0023(17)
C9 0.076(2) 0.065(2) 0.0512(19) -0.0089(17) -0.0042(16) -0.0149(18)
C10 0.0593(18) 0.067(2) 0.0522(17) -0.0017(17) -0.0039(15) -0.0184(16)
C11 0.0468(16) 0.0635(19) 0.0425(15) 0.0035(15) -0.0045(12) -0.0081(14)
C12 0.0443(15) 0.068(2) 0.0468(16) -0.0057(15) 0.0034(12) -0.0001(14)
C13 0.0612(18) 0.0562(19) 0.061(2) 0.0045(16) 0.0053(15) 0.0006(15)
C14 0.0586(19) 0.091(3) 0.082(3) 0.019(2) -0.0046(18) 0.0091(19)
C15 0.0415(15) 0.065(2) 0.0608(19) -0.0016(17) 0.0005(13) -0.0082(14)
C16 0.151(4) 0.123(4) 0.079(3) 0.009(3) 0.051(3) 0.043(4)
C17 0.085(3) 0.321(9) 0.078(3) -0.028(5) -0.011(2) 0.100(5)
C18 0.142(6) 0.129(6) 0.051(3) 0.000 0.019(4) 0.000
C19 0.083(5) 0.132(6) 0.160(8) 0.000 0.058(5) 0.000
C20 0.077(4) 0.134(6) 0.115(6) 0.000 -0.004(4) 0.000
C21 0.055(3) 0.337(14) 0.059(4) 0.000 -0.005(3) 0.000
C22 0.067(3) 0.081(3) 0.189(5) 0.011(3) 0.000(3) 0.006(2)
C23 0.136(5) 0.148(6) 0.293(10) 0.104(6) 0.111(6) 0.050(4)
C24 0.060(2) 0.190(5) 0.050(2) 0.045(3) -0.0062(17) -0.018(3)
C25 0.063(2) 0.131(4) 0.103(3) 0.063(3) -0.015(2) -0.004(3)
C26 0.058(2) 0.073(3) 0.172(5) 0.020(3) 0.007(3) 0.018(2)
C27 0.064(2) 0.078(3) 0.149(5) -0.027(3) 0.008(3) 0.006(2)
C28 0.110(4) 0.149(5) 0.084(3) -0.062(4) -0.001(3) -0.006(3)
C29 0.128(4) 0.184(6) 0.062(3) -0.042(4) 0.021(3) -0.010(4)
C30 0.056(3) 0.061(3) 0.125(5) 0.000 -0.004(3) 0.000
C31 0.052(3) 0.075(4) 0.117(5) 0.000 0.000(3) 0.000
C32 0.125(6) 0.087(5) 0.130(7) 0.000 0.029(6) 0.000
C33 0.269(14) 0.093(6) 0.082(5) 0.000 0.005(8) 0.000
C34 0.133(7) 0.118(7) 0.123(7) 0.000 -0.032(6) 0.000
C35 0.073(4) 0.090(5) 0.141(7) 0.000 -0.029(4) 0.000
C36 0.097(5) 0.154(8) 0.138(7) 0.000 0.010(5) 0.000
B1 0.0364(15) 0.065(2) 0.0320(15) 0.0064(15) -0.0009(12) 0.0002(15)

loop_
_atom_type_symbol
_atom_type_description
_atom_type_scat_dispersion_real
_atom_type_scat_dispersion_imag
_atom_type_scat_source
C C 0.0033 0.0016 'International Tables Vol C Tables 4.2.6.8 and 6.1.1.4'
H H 0.0000 0.0000 'International Tables Vol C Tables 4.2.6.8 and 6.1.1.4'
K K 0.2009 0.2494 'International Tables Vol C Tables 4.2.6.8 and 6.1.1.4'
N N 0.0061 0.0033 'International Tables Vol C Tables 4.2.6.8 and 6.1.1.4'
B B 0.0013 0.0007 'International Tables Vol C Tables 4.2.6.8 and 6.1.1.4'
O O 0.0106 0.0060 'International Tables Vol C Tables 4.2.6.8 and 6.1.1.4'

loop_
_geom_angle_atom_site_label_1
_geom_angle_atom_site_label_2
_geom_angle_atom_site_label_3
_geom_angle
_geom_angle_site_symmetry_1
_geom_angle_site_symmetry_3
O1 K1 O3 81.40(10) . .
O1 K1 O2 174.61(13) . .
O3 K1 O2 93.22(13) . .
O1 K1 O5 87.59(7) . .
O3 K1 O5 119.94(7) . .
O2 K1 O5 95.16(8) . .
O1 K1 O5 87.59(7) . 8_565
O3 K1 O5 119.94(7) . 8_565
O2 K1 O5 95.16(7) . 8_565
O5 K1 O5 118.28(14) . 8_565
O1 K1 O4 91.56(6) . 8_565
O3 K1 O4 61.05(6) . 8_565
O2 K1 O4 85.78(7) . 8_565
O5 K1 O4 178.55(9) . 8_565
O5 K1 O4 60.49(9) 8_565 8_565
O1 K1 O4 91.56(6) . .
O3 K1 O4 61.05(6) . .
O2 K1 O4 85.78(7) . .
O5 K1 O4 60.49(9) . .
O5 K1 O4 178.55(9) 8_565 .
O4 K1 O4 120.73(12) 8_565 .
O1 K1 O6 96.86(11) . .
O3 K1 O6 178.25(11) . .
O2 K1 O6 88.53(13) . .
O5 K1 O6 59.83(7) . .
O5 K1 O6 59.83(7) 8_565 .
O4 K1 O6 119.14(6) 8_565 .
O4 K1 O6 119.14(6) . .
C21 O1 C18 108.4(5) . .
C21 O1 K1 126.3(3) . .
C18 O1 K1 125.3(4) . .
C22 O2 C22 109.0(5) . 8_565
C22 O2 K1 118.4(2) . .
C22 O2 K1 118.4(2) 8_565 .
C24 O3 C24 113.7(5) . 8_565
C24 O3 K1 116.4(2) . .
C24 O3 K1 116.4(2) 8_565 .
C25 O4 C26 112.8(3) . .
C25 O4 K1 111.9(2) . .
C26 O4 K1 112.2(2) . .
C27 O5 C28 113.0(4) . .
C27 O5 K1 115.0(2) . .
C28 O5 K1 115.1(3) . .
C29 O6 C29 111.0(6) 8_565 .
C29 O6 K1 114.1(3) 8_565 .
C29 O6 K1 114.1(3) . .
C4 N1 C5 112.1(3) . .
C4 N1 B1 119.2(3) . .
C5 N1 B1 127.8(3) . .
C1 N2 C6 113.4(2) . .
C1 N2 B1 127.0(3) . .
C6 N2 B1 119.3(2) . .
N2 C1 N2 114.7(3) 8_565 .
N2 C1 H1 122.7 8_565 .
N2 C1 H1 122.7 . .
B1 C2 B1 117.1(3) . 8_565
B1 C2 C3 120.90(17) . .
B1 C2 C3 120.90(17) 8_565 .
C2 C3 H3A 109.5 . .
C2 C3 H3B 109.5 . .
H3A C3 H3B 109.5 . .
C2 C3 H3C 109.5 . .
H3A C3 H3C 109.5 . .
H3B C3 H3C 109.5 . .
N1 C4 H4A 109.4 . .
N1 C4 H4B 108.7 . .
H4A C4 H4B 109.5 . .
N1 C4 H4C 110.3 . .
H4A C4 H4C 109.5 . .
H4B C4 H4C 109.5 . .
N1 C5 H5A 108.8 . .
N1 C5 H5B 109.7 . .
H5A C5 H5B 109.5 . .
N1 C5 H5C 109.9 . .
H5A C5 H5C 109.5 . .
H5B C5 H5C 109.5 . .
C11 C6 C7 120.5(3) . .
C11 C6 N2 120.2(2) . .
C7 C6 N2 119.2(2) . .
C8 C7 C6 118.4(3) . .
C8 C7 C12 120.5(3) . .
C6 C7 C12 121.0(3) . .
C9 C8 C7 121.5(3) . .
C9 C8 H8 118.4 . .
C7 C8 H8 120.1 . .
C10 C9 C8 119.5(3) . .
C10 C9 H9 119.2 . .
C8 C9 H9 121.2 . .
C9 C10 C11 121.8(3) . .
C9 C10 H10 119.5 . .
C11 C10 H10 118.7 . .
C10 C11 C6 118.2(3) . .
C10 C11 C15 119.7(3) . .
C6 C11 C15 122.0(3) . .
C7 C12 C13 108.7(2) . .
C7 C12 C14 113.9(3) . .
C13 C12 C14 109.9(3) . .
C7 C12 H12 108.7 . .
C13 C12 H12 106.9 . .
C14 C12 H12 108.5 . .
C12 C13 H13A 110.5 . .
C12 C13 H13B 111.0 . .
H13A C13 H13B 109.5 . .
C12 C13 H13C 106.9 . .
H13A C13 H13C 109.5 . .
H13B C13 H13C 109.5 . .
C12 C14 H14A 110.8 . .
C12 C14 H14B 108.1 . .
H14A C14 H14B 109.5 . .
C12 C14 H14C 109.4 . .
H14A C14 H14C 109.5 . .
H14B C14 H14C 109.5 . .
C17 C15 C16 108.9(4) . .
C17 C15 C11 111.9(3) . .
C16 C15 C11 113.1(3) . .
C17 C15 H15 106.3 . .
C16 C15 H15 107.0 . .
C11 C15 H15 109.4 . .
C15 C16 H16A 109.7 . .
C15 C16 H16B 111.7 . .
H16A C16 H16B 109.5 . .
C15 C16 H16C 107.0 . .
H16A C16 H16C 109.5 . .
H16B C16 H16C 109.5 . .
C15 C17 H17A 112.8 . .
C15 C17 H17B 96.6 . .
H17A C17 H17B 109.5 . .
C15 C17 H17C 118.1 . .
H17A C17 H17C 109.5 . .
H17B C17 H17C 109.5 . .
O1 C18 C19 104.1(5) . .
O1 C18 H18 108.8 . .
C19 C18 H18 112.7 . .
C20 C19 C18 105.6(5) . .
C20 C19 H19 112.5 . .
C18 C19 H19 108.2 . .
C21 C20 C19 103.8(6) . .
C21 C20 H20 112.9 . .
C19 C20 H20 108.7 . .
O1 C21 C20 118.0(6) . .
O1 C21 H21A 107.8 . .
C20 C21 H21A 107.8 . .
O1 C21 H21B 107.8 . .
C20 C21 H21B 107.8 . .
H21A C21 H21B 107.2 . .
O2 C22 C23 106.9(4) . .
O2 C22 H22A 108.6 . .
C23 C22 H22A 116.5 . .
O2 C22 H22B 106.6 . .
C23 C22 H22B 108.3 . .
H22A C22 H22B 109.5 . .
C23 C23 C22 108.5(3) 8_565 .
C23 C23 H23A 113.4 8_565 .
C22 C23 H23A 102.0 . .
C23 C23 H23B 113.4 8_565 .
C22 C23 H23B 109.5 . .
H23A C23 H23B 109.5 . .
O3 C24 C25 109.0(3) . .
O3 C24 H24A 109.7 . .
C25 C24 H24A 106.1 . .
O3 C24 H24B 111.3 . .
C25 C24 H24B 111.0 . .
H24A C24 H24B 109.5 . .
O4 C25 C24 109.7(3) . .
O4 C25 H25A 107.1 . .
C24 C25 H25A 107.7 . .
O4 C25 H25B 110.5 . .
C24 C25 H25B 112.1 . .
H25A C25 H25B 109.5 . .
O4 C26 C27 109.7(3) . .
O4 C26 H26A 109.3 . .
C27 C26 H26A 113.4 . .
O4 C26 H26B 109.0 . .
C27 C26 H26B 105.8 . .
H26A C26 H26B 109.5 . .
O5 C27 C26 108.7(4) . .
O5 C27 H27A 108.5 . .
C26 C27 H27A 112.0 . .
O5 C27 H27B 109.3 . .
C26 C27 H27B 108.8 . .
H27A C27 H27B 109.5 . .
O5 C28 C29 108.2(4) . .
O5 C28 H28A 110.1 . .
C29 C28 H28A 103.8 . .
O5 C28 H28B 111.8 . .
C29 C28 H28B 113.1 . .
H28A C28 H28B 109.5 . .
O6 C29 C28 107.8(4) . .
O6 C29 H29A 109.2 . .
C28 C29 H29A 109.2 . .
O6 C29 H29B 109.4 . .
C28 C29 H29B 111.7 . .
H29A C29 H29B 109.5 . .
C35 C30 C31 123.3(7) . .
C35 C30 C36 116.7(7) . .
C31 C30 C36 120.0(6) . .
C32 C31 C30 120.6(7) . .
C32 C31 H31 117.2 . .
C30 C31 H31 122.1 . .
C31 C32 C33 118.2(8) . .
C31 C32 H32 120.9 . .
C33 C32 H32 120.9 . .
C34 C33 C32 114.0(8) . .
C34 C33 H33 123.0 . .
C32 C33 H33 123.1 . .
C35 C34 C33 125.1(9) . .
C35 C34 H34 118.8 . .
C33 C34 H34 116.2 . .
C34 C35 C30 118.8(8) . .
C34 C35 H35 117.6 . .
C30 C35 H35 123.6 . .
C30 C36 H36A 109.8 . .
C30 C36 H36B 109.3 . .
H36A C36 H36B 109.5 . .
N1 B1 C2 125.2(2) . .
N1 B1 N2 117.7(3) . .
C2 B1 N2 117.1(3) . .

loop_
_geom_bond_atom_site_label_1
_geom_bond_atom_site_label_2
_geom_bond_distance
_geom_bond_site_symmetry_2
K1 O1 2.707(3) .
K1 O3 2.751(3) .
K1 O2 2.778(4) .
K1 O5 2.793(3) .
K1 O5 2.793(3) 8_565
K1 O4 2.820(3) 8_565
K1 O4 2.820(3) .
K1 O6 2.822(4) .
O1 C21 1.326(7) .
O1 C18 1.406(7) .
O2 C22 1.402(5) .
O2 C22 1.402(5) 8_565
O3 C24 1.424(5) .
O3 C24 1.424(5) 8_565
O4 C25 1.425(5) .
O4 C26 1.434(5) .
O5 C27 1.408(5) .
O5 C28 1.433(5) .
O6 C29 1.424(6) 8_565
O6 C29 1.424(6) .
N1 C4 1.444(4) .
N1 C5 1.448(4) .
N1 B1 1.469(4) .
N2 C1 1.362(3) .
N2 C6 1.449(4) .
N2 B1 1.503(4) .
C1 N2 1.362(3) 8_565
C1 H1 0.9500 .
C2 B1 1.478(4) .
C2 B1 1.478(4) 8_565
C2 C3 1.527(5) .
C3 H3A 0.9800 .
C3 H3B 0.9800 .
C3 H3C 0.9800 .
C4 H4A 0.9601 .
C4 H4B 0.9599 .
C4 H4C 0.9599 .
C5 H5A 0.9599 .
C5 H5B 0.9600 .
C5 H5C 0.9601 .
C6 C11 1.407(4) .
C6 C7 1.408(4) .
C7 C8 1.387(4) .
C7 C12 1.519(4) .
C8 C9 1.379(4) .
C8 H8 0.9600 .
C9 C10 1.369(5) .
C9 H9 0.9600 .
C10 C11 1.390(5) .
C10 H10 0.9601 .
C11 C15 1.523(4) .
C12 C13 1.528(4) .
C12 C14 1.528(4) .
C12 H12 0.9601 .
C13 H13A 0.9601 .
C13 H13B 0.9600 .
C13 H13C 0.9600 .
C14 H14A 0.9600 .
C14 H14B 0.9600 .
C14 H14C 0.9600 .
C15 C17 1.486(5) .
C15 C16 1.513(5) .
C15 H15 0.9598 .
C16 H16A 0.9600 .
C16 H16B 0.9599 .
C16 H16C 0.9600 .
C17 H17A 0.9600 .
C17 H17B 0.9601 .
C17 H17C 0.9600 .
C18 C19 1.531(10) .
C18 H18 0.9601 .
C19 C20 1.478(10) .
C19 H19 0.9601 .
C20 C21 1.328(8) .
C20 H20 0.9600 .
C21 H21A 0.9900 .
C21 H21B 0.9900 .
C22 C23 1.455(7) .
C22 H22A 0.9600 .
C22 H22B 0.9599 .
C23 C23 1.359(12) 8_565
C23 H23A 0.9600 .
C23 H23B 0.9600 .
C24 C25 1.491(7) .
C24 H24A 0.9601 .
C24 H24B 0.9603 .
C25 H25A 0.9601 .
C25 H25B 0.9600 .
C26 C27 1.470(7) .
C26 H26A 0.9601 .
C26 H26B 0.9601 .
C27 H27A 0.9599 .
C27 H27B 0.9600 .
C28 C29 1.480(8) .
C28 H28A 0.9600 .
C28 H28B 0.9603 .
C29 H29A 0.9600 .
C29 H29B 0.9600 .
C30 C35 1.315(8) .
C30 C31 1.361(8) .
C30 C36 1.516(10) .
C31 C32 1.336(10) .
C31 H31 0.9601 .
C32 C33 1.469(13) .
C32 H32 0.9500 .
C33 C34 1.417(13) .
C33 H33 0.9600 .
C34 C35 1.279(11) .
C34 H34 0.9600 .
C35 H35 0.9601 .
C36 H36A 0.9599 .
C36 H36B 0.9600 .

loop_
_geom_torsion_atom_site_label_1
_geom_torsion_atom_site_label_2
_geom_torsion_atom_site_label_3
_geom_torsion_atom_site_label_4
_geom_torsion
_geom_torsion_site_symmetry_1
_geom_torsion_site_symmetry_4
O3 K1 O1 C21 0.000(1) . .
O2 K1 O1 C21 0.000(2) . .
O5 K1 O1 C21 -120.77(7) . .
O5 K1 O1 C21 120.77(7) 8_565 .
O4 K1 O1 C21 60.40(6) 8_565 .
O4 K1 O1 C21 -60.40(6) . .
O6 K1 O1 C21 180.000(1) . .
O3 K1 O1 C18 180.0 . .
O2 K1 O1 C18 180.000(2) . .
O5 K1 O1 C18 59.23(7) . .
O5 K1 O1 C18 -59.23(7) 8_565 .
O4 K1 O1 C18 -119.60(6) 8_565 .
O4 K1 O1 C18 119.60(6) . .
O6 K1 O1 C18 0.0 . .
O1 K1 O2 C22 -67.8(4) . .
O3 K1 O2 C22 -67.8(4) . .
O5 K1 O2 C22 52.6(4) . .
O5 K1 O2 C22 171.7(4) 8_565 .
O4 K1 O2 C22 -128.5(4) 8_565 .
O4 K1 O2 C22 -7.2(4) . .
O6 K1 O2 C22 112.2(4) . .
O1 K1 O2 C22 67.8(4) . 8_565
O3 K1 O2 C22 67.8(4) . 8_565
O5 K1 O2 C22 -171.7(4) . 8_565
O5 K1 O2 C22 -52.6(4) 8_565 8_565
O4 K1 O2 C22 7.2(4) 8_565 8_565
O4 K1 O2 C22 128.5(4) . 8_565
O6 K1 O2 C22 -112.2(4) . 8_565
O1 K1 O3 C24 -110.8(3) . .
O2 K1 O3 C24 69.2(3) . .
O5 K1 O3 C24 -28.6(3) . .
O5 K1 O3 C24 167.1(3) 8_565 .
O4 K1 O3 C24 152.6(3) 8_565 .
O4 K1 O3 C24 -14.1(3) . .
O6 K1 O3 C24 -110.8(3) . .
O1 K1 O3 C24 110.8(3) . 8_565
O2 K1 O3 C24 -69.2(3) . 8_565
O5 K1 O3 C24 -167.1(3) . 8_565
O5 K1 O3 C24 28.6(3) 8_565 8_565
O4 K1 O3 C24 14.1(3) 8_565 8_565
O4 K1 O3 C24 -152.6(3) . 8_565
O6 K1 O3 C24 110.8(3) . 8_565
O1 K1 O4 C25 59.6(3) . .
O3 K1 O4 C25 -19.7(3) . .
O2 K1 O4 C25 -115.7(3) . .
O5 K1 O4 C25 145.9(3) . .
O5 K1 O4 C25 114(3) 8_565 .
O4 K1 O4 C25 -33.2(3) 8_565 .
O6 K1 O4 C25 158.3(3) . .
O1 K1 O4 C26 -68.5(2) . .
O3 K1 O4 C26 -147.7(3) . .
O2 K1 O4 C26 116.2(3) . .
O5 K1 O4 C26 17.9(2) . .
O5 K1 O4 C26 -14(3) 8_565 .
O4 K1 O4 C26 -161.2(2) 8_565 .
O6 K1 O4 C26 30.3(3) . .
O1 K1 O5 C27 109.8(3) . .
O3 K1 O5 C27 31.1(3) . .
O2 K1 O5 C27 -65.6(3) . .
O5 K1 O5 C27 -164.3(2) 8_565 .
O4 K1 O5 C27 164(3) 8_565 .
O4 K1 O5 C27 16.6(2) . .
O6 K1 O5 C27 -150.9(3) . .
O1 K1 O5 C28 -116.3(3) . .
O3 K1 O5 C28 165.1(3) . .
O2 K1 O5 C28 68.4(3) . .
O5 K1 O5 C28 -30.3(3) 8_565 .
O4 K1 O5 C28 -62(3) 8_565 .
O4 K1 O5 C28 150.6(3) . .
O6 K1 O5 C28 -16.9(3) . .
O1 K1 O6 C29 -64.5(3) . 8_565
O3 K1 O6 C29 -64.5(3) . 8_565
O2 K1 O6 C29 115.5(3) . 8_565
O5 K1 O6 C29 -147.7(4) . 8_565
O5 K1 O6 C29 18.7(3) 8_565 8_565
O4 K1 O6 C29 31.1(4) 8_565 8_565
O4 K1 O6 C29 -160.2(3) . 8_565
O1 K1 O6 C29 64.5(3) . .
O3 K1 O6 C29 64.5(3) . .
O2 K1 O6 C29 -115.5(3) . .
O5 K1 O6 C29 -18.7(3) . .
O5 K1 O6 C29 147.7(4) 8_565 .
O4 K1 O6 C29 160.2(3) 8_565 .
O4 K1 O6 C29 -31.1(4) . .
C6 N2 C1 N2 -175.8(2) . 8_565
B1 N2 C1 N2 -1.6(5) . 8_565
C1 N2 C6 C11 -77.3(3) . .
B1 N2 C6 C11 108.1(3) . .
C1 N2 C6 C7 105.7(3) . .
B1 N2 C6 C7 -69.0(3) . .
C11 C6 C7 C8 -2.1(4) . .
N2 C6 C7 C8 174.9(2) . .
C11 C6 C7 C12 174.2(3) . .
N2 C6 C7 C12 -8.8(4) . .
C6 C7 C8 C9 0.4(4) . .
C12 C7 C8 C9 -175.9(3) . .
C7 C8 C9 C10 1.2(5) . .
C8 C9 C10 C11 -1.1(5) . .
C9 C10 C11 C6 -0.6(5) . .
C9 C10 C11 C15 179.8(3) . .
C7 C6 C11 C10 2.2(4) . .
N2 C6 C11 C10 -174.8(2) . .
C7 C6 C11 C15 -178.3(3) . .
N2 C6 C11 C15 4.7(4) . .
C8 C7 C12 C13 79.2(4) . .
C6 C7 C12 C13 -97.0(3) . .
C8 C7 C12 C14 -43.7(4) . .
C6 C7 C12 C14 140.1(3) . .
C10 C11 C15 C17 -57.9(5) . .
C6 C11 C15 C17 122.5(4) . .
C10 C11 C15 C16 65.5(4) . .
C6 C11 C15 C16 -114.1(4) . .
C21 O1 C18 C19 0.000(1) . .
K1 O1 C18 C19 180.000(1) . .
O1 C18 C19 C20 0.000(1) . .
C18 C19 C20 C21 0.000(1) . .
C18 O1 C21 C20 0.000(1) . .
K1 O1 C21 C20 180.000(1) . .
C19 C20 C21 O1 0.000(1) . .
C22 O2 C22 C23 -3.2(8) 8_565 .
K1 O2 C22 C23 136.3(5) . .
O2 C22 C23 C23 1.9(5) . 8_565
C24 O3 C24 C25 -175.2(2) 8_565 .
K1 O3 C24 C25 45.3(4) . .
C26 O4 C25 C24 178.6(3) . .
K1 O4 C25 C24 50.9(4) . .
O3 C24 C25 O4 -64.8(4) . .
C25 O4 C26 C27 -178.0(3) . .
K1 O4 C26 C27 -50.4(4) . .
C28 O5 C27 C26 176.2(4) . .
K1 O5 C27 C26 -48.9(4) . .
O4 C26 C27 O5 67.2(4) . .
C27 O5 C28 C29 -175.3(4) . .
K1 O5 C28 C29 49.8(5) . .
C29 O6 C29 C28 -178.2(3) 8_565 .
K1 O6 C29 C28 51.3(5) . .
O5 C28 C29 O6 -67.1(6) . .
C35 C30 C31 C32 0.0 . .
C36 C30 C31 C32 180.0 . .
C30 C31 C32 C33 0.0 . .
C31 C32 C33 C34 0.0 . .
C32 C33 C34 C35 0.0 . .
C33 C34 C35 C30 0.0 . .
C31 C30 C35 C34 0.0 . .
C36 C30 C35 C34 180.0 . .
C4 N1 B1 C2 -36.5(5) . .
C5 N1 B1 C2 131.9(4) . .
C4 N1 B1 N2 140.9(3) . .
C5 N1 B1 N2 -50.7(4) . .
B1 C2 B1 N1 176.05(19) 8_565 .
C3 C2 B1 N1 -15.8(5) . .
B1 C2 B1 N2 -1.3(5) 8_565 .
C3 C2 B1 N2 166.8(3) . .
C1 N2 B1 N1 -176.0(3) . .
C6 N2 B1 N1 -2.2(4) . .
C1 N2 B1 C2 1.6(4) . .
C6 N2 B1 C2 175.4(3) . .
